data_7055614
loop_
_publ_author_name
'Phukan, Nithi'
'Baruah, Jubaraj B.'

_publ_section_title
;
 Solvent and anion facilitated conformational changes in benzylamine
 substituted thiazolamine
;
_journal_issue 8
_journal_name_full 'New J. Chem.'
_journal_page_first 6899
_journal_paper_doi 10.1039/C6NJ00154H
_journal_volume 40
_journal_year 2016
_chemical_formula_moiety 'C16 H20 N4 S2, 2(Br), 2(H2 O)'
_chemical_formula_sum 'C16 H24 Br2 N4 O2 S2'
_chemical_formula_weight 528.31
_chemical_name_systematic
; 
 ? 
;
_space_group_IT_number 2
_symmetry_cell_setting triclinic
_symmetry_space_group_name_Hall '-P 1'
_symmetry_space_group_name_H-M 'P -1'
_atom_sites_solution_hydrogens geom
_atom_sites_solution_primary direct
_atom_sites_solution_secondary difmap
_audit_creation_method SHELXL-97
_audit_update_record
;
2016-04-25 deposited with the CCDC.
2016-06-07 downloaded from the CCDC.
;
_cell_angle_alpha 73.216(4)
_cell_angle_beta 85.375(5)
_cell_angle_gamma 74.943(5)
_cell_formula_units_Z 1
_cell_length_a 7.5072(6)
_cell_length_b 8.4305(7)
_cell_length_c 9.1386(7)
_cell_measurement_reflns_used 3157
_cell_measurement_temperature 296(2)
_cell_measurement_theta_max 26.21
_cell_measurement_theta_min 2.97
_cell_volume 534.72(8)
_computing_cell_refinement 'Bruker SMART'
_computing_data_collection 'Bruker SMART'
_computing_data_reduction 'Bruker SAINT'
_computing_molecular_graphics 'Bruker SHELXTL'
_computing_publication_material 'Bruker SHELXTL'
_computing_structure_refinement 'SHELXL-97 (Sheldrick, 1997)'
_computing_structure_solution 'SHELXS-97 (Sheldrick, 1990)'
_diffrn_ambient_temperature 296(2)
_diffrn_measured_fraction_theta_full 0.984
_diffrn_measured_fraction_theta_max 0.984
_diffrn_measurement_device_type 'CCD area detector'
_diffrn_measurement_method 'phi and omega scans'
_diffrn_radiation_monochromator graphite
_diffrn_radiation_source 'fine-focus sealed tube'
_diffrn_radiation_type MoK\a
_diffrn_radiation_wavelength 0.71073
_diffrn_reflns_av_R_equivalents 0.0343
_diffrn_reflns_av_sigmaI/netI 0.0333
_diffrn_reflns_limit_h_max 9
_diffrn_reflns_limit_h_min -9
_diffrn_reflns_limit_k_max 10
_diffrn_reflns_limit_k_min -6
_diffrn_reflns_limit_l_max 10
_diffrn_reflns_limit_l_min -10
_diffrn_reflns_number 6700
_diffrn_reflns_theta_full 25.24
_diffrn_reflns_theta_max 25.24
_diffrn_reflns_theta_min 2.33
_exptl_absorpt_coefficient_mu 4.003
_exptl_absorpt_correction_T_max 0.619
_exptl_absorpt_correction_T_min 0.328
_exptl_absorpt_correction_type multi-scan
_exptl_absorpt_process_details multi-scan
_exptl_crystal_colour colorless
_exptl_crystal_density_diffrn 1.641
_exptl_crystal_density_method 'not measured'
_exptl_crystal_description block
_exptl_crystal_F_000 266
_exptl_crystal_size_max 0.32
_exptl_crystal_size_mid 0.24
_exptl_crystal_size_min 0.12
_refine_diff_density_max 0.404
_refine_diff_density_min -0.398
_refine_diff_density_rms 0.064
_refine_ls_extinction_method none
_refine_ls_goodness_of_fit_ref 1.083
_refine_ls_hydrogen_treatment mixed
_refine_ls_matrix_type full
_refine_ls_number_parameters 127
_refine_ls_number_reflns 1900
_refine_ls_number_restraints 2
_refine_ls_restrained_S_all 1.083
_refine_ls_R_factor_all 0.0386
_refine_ls_R_factor_gt 0.0303
_refine_ls_shift/su_max 0.001
_refine_ls_shift/su_mean 0.000
_refine_ls_structure_factor_coef Fsqd
_refine_ls_weighting_details 'calc w=1/[\s^2^(Fo^2^)+(0.0000P)^2^+0.5391P] where P=(Fo^2^+2Fc^2^)/3'
_refine_ls_weighting_scheme calc
_refine_ls_wR_factor_gt 0.0621
_refine_ls_wR_factor_ref 0.0648
_reflns_number_gt 1593
_reflns_number_total 1900
_reflns_threshold_expression >2sigma(I)
_cod_data_source_file c6nj00154h2.cif
_cod_data_source_block 1
_cod_depositor_comments 'Adding full bibliography for 7055612--7055616.cif.'
_cod_original_cell_volume 534.72(7)
_cod_original_sg_symbol_H-M P-1
_cod_database_code 7055614

loop_
_symmetry_equiv_pos_as_xyz
'x, y, z'
'-x, -y, -z'

loop_
_atom_site_label
_atom_site_type_symbol
_atom_site_fract_x
_atom_site_fract_y
_atom_site_fract_z
_atom_site_U_iso_or_equiv
_atom_site_adp_type
_atom_site_occupancy
_atom_site_symmetry_multiplicity
_atom_site_calc_flag
_atom_site_refinement_flags
S1 S 0.23771(11) 0.18338(10) 0.52649(8) 0.0419(2) Uani 1 1 d .
N1 N 0.2408(3) -0.0888(3) 0.4622(3) 0.0427(6) Uani 1 1 d .
H1 H 0.2491 -0.1944 0.4693 0.051 Uiso 1 1 calc R
N2 N 0.3348(3) -0.1376(3) 0.7151(3) 0.0422(6) Uani 1 1 d .
H2 H 0.3635 -0.2464 0.7285 0.051 Uiso 1 1 calc R
C1 C 0.1335(5) 0.3653(4) 0.2212(4) 0.0607(10) Uani 1 1 d .
H1A H 0.1003 0.3494 0.1281 0.091 Uiso 1 1 calc R
H1B H 0.2384 0.4137 0.2029 0.091 Uiso 1 1 calc R
H1C H 0.0317 0.4411 0.2564 0.091 Uiso 1 1 calc R
C2 C 0.1803(4) 0.1971(4) 0.3395(3) 0.0429(7) Uani 1 1 d .
C3 C 0.1894(4) 0.0418(4) 0.3283(3) 0.0440(7) Uani 1 1 d .
H3 H 0.1636 0.0218 0.2383 0.053 Uiso 1 1 calc R
C4 C 0.2762(4) -0.0363(4) 0.5786(3) 0.0360(7) Uani 1 1 d .
C6 C 0.3529(4) -0.0729(4) 0.8441(3) 0.0414(7) Uani 1 1 d .
H6A H 0.3973 0.0300 0.8071 0.050 Uiso 1 1 calc R
H6B H 0.4432 -0.1576 0.9149 0.050 Uiso 1 1 calc R
C7 C 0.1718(4) -0.0333(4) 0.9269(3) 0.0333(6) Uani 1 1 d .
C8 C 0.0995(4) -0.1669(4) 1.0161(3) 0.0397(7) Uani 1 1 d .
H8 H 0.1657 -0.2795 1.0276 0.048 Uiso 1 1 calc R
C9 C 0.0708(4) 0.1330(4) 0.9121(3) 0.0386(7) Uani 1 1 d .
H9 H 0.1176 0.2234 0.8533 0.046 Uiso 1 1 calc R
Br1 Br 0.58675(5) 0.56535(4) 0.20261(4) 0.05838(14) Uani 1 1 d .
O1 O 0.2458(4) 0.5910(3) 0.4525(4) 0.0627(7) Uani 1 1 d D
H1P H 0.334(4) 0.579(5) 0.388(4) 0.080(14) Uiso 1 1 d D
H1Q H 0.293(12) 0.530(10) 0.541(5) 0.26(5) Uiso 1 1 d D

loop_
_atom_site_aniso_label
_atom_site_aniso_U_11
_atom_site_aniso_U_22
_atom_site_aniso_U_33
_atom_site_aniso_U_23
_atom_site_aniso_U_13
_atom_site_aniso_U_12
S1 0.0510(5) 0.0380(4) 0.0382(4) -0.0109(3) -0.0020(3) -0.0125(4)
N1 0.0495(15) 0.0405(15) 0.0435(14) -0.0188(12) 0.0049(12) -0.0142(12)
N2 0.0499(15) 0.0336(13) 0.0376(14) -0.0095(11) 0.0043(11) -0.0030(12)
C1 0.074(2) 0.058(2) 0.047(2) -0.0012(17) -0.0131(18) -0.023(2)
C2 0.0416(17) 0.051(2) 0.0368(16) -0.0081(14) -0.0017(13) -0.0168(15)
C3 0.0457(18) 0.057(2) 0.0343(16) -0.0137(14) 0.0013(14) -0.0205(16)
C4 0.0327(15) 0.0384(17) 0.0375(16) -0.0139(13) 0.0073(12) -0.0087(13)
C6 0.0404(16) 0.0472(18) 0.0335(16) -0.0088(13) -0.0021(13) -0.0075(14)
C7 0.0371(15) 0.0372(16) 0.0258(14) -0.0089(12) -0.0010(12) -0.0091(13)
C8 0.0478(18) 0.0301(15) 0.0362(16) -0.0073(12) 0.0005(13) -0.0032(14)
C9 0.0475(18) 0.0368(17) 0.0320(15) -0.0052(12) 0.0032(13) -0.0171(14)
Br1 0.0664(3) 0.0492(2) 0.0558(2) -0.00556(16) -0.00464(17) -0.01699(18)
O1 0.0700(18) 0.0540(16) 0.0670(18) -0.0237(14) -0.0015(15) -0.0121(14)

loop_
_atom_type_symbol
_atom_type_description
_atom_type_scat_dispersion_real
_atom_type_scat_dispersion_imag
_atom_type_scat_source
C C 0.0033 0.0016 'International Tables Vol C Tables 4.2.6.8 and 6.1.1.4'
Br Br -0.2901 2.4595 'International Tables Vol C Tables 4.2.6.8 and 6.1.1.4'
N N 0.0061 0.0033 'International Tables Vol C Tables 4.2.6.8 and 6.1.1.4'
O O 0.0106 0.0060 'International Tables Vol C Tables 4.2.6.8 and 6.1.1.4'
S S 0.1246 0.1234 'International Tables Vol C Tables 4.2.6.8 and 6.1.1.4'
H H 0.0000 0.0000 'International Tables Vol C Tables 4.2.6.8 and 6.1.1.4'

loop_
_geom_angle_atom_site_label_1
_geom_angle_atom_site_label_2
_geom_angle_atom_site_label_3
_geom_angle
_geom_angle_site_symmetry_1
_geom_angle_site_symmetry_3
C4 S1 C2 91.19(14) . .
C4 N1 C3 114.3(3) . .
C4 N1 H1 122.9 . .
C3 N1 H1 122.9 . .
C4 N2 C6 123.1(2) . .
C4 N2 H2 118.5 . .
C6 N2 H2 118.5 . .
C2 C1 H1A 109.5 . .
C2 C1 H1B 109.5 . .
H1A C1 H1B 109.5 . .
C2 C1 H1C 109.5 . .
H1A C1 H1C 109.5 . .
H1B C1 H1C 109.5 . .
C3 C2 C1 129.7(3) . .
C3 C2 S1 109.5(2) . .
C1 C2 S1 120.8(2) . .
C2 C3 N1 114.5(3) . .
C2 C3 H3 122.7 . .
N1 C3 H3 122.7 . .
N2 C4 N1 125.2(3) . .
N2 C4 S1 124.3(2) . .
N1 C4 S1 110.5(2) . .
N2 C6 C7 111.8(2) . .
N2 C6 H6A 109.2 . .
C7 C6 H6A 109.2 . .
N2 C6 H6B 109.2 . .
C7 C6 H6B 109.2 . .
H6A C6 H6B 107.9 . .
C9 C7 C8 118.6(3) . .
C9 C7 C6 121.7(3) . .
C8 C7 C6 119.6(3) . .
C9 C8 C7 120.5(3) 2_557 .
C9 C8 H8 119.8 2_557 .
C7 C8 H8 119.8 . .
C7 C9 C8 120.9(3) . 2_557
C7 C9 H9 119.6 . .
C8 C9 H9 119.6 2_557 .
H1P O1 H1Q 105(6) . .

loop_
_geom_bond_atom_site_label_1
_geom_bond_atom_site_label_2
_geom_bond_distance
_geom_bond_site_symmetry_2
S1 C4 1.725(3) .
S1 C2 1.760(3) .
N1 C4 1.333(4) .
N1 C3 1.391(4) .
N1 H1 0.8600 .
N2 C4 1.325(4) .
N2 C6 1.462(4) .
N2 H2 0.8600 .
C1 C2 1.490(4) .
C1 H1A 0.9600 .
C1 H1B 0.9600 .
C1 H1C 0.9600 .
C2 C3 1.326(4) .
C3 H3 0.9300 .
C6 C7 1.509(4) .
C6 H6A 0.9700 .
C6 H6B 0.9700 .
C7 C9 1.384(4) .
C7 C8 1.394(4) .
C8 C9 1.389(4) 2_557
C8 H8 0.9300 .
C9 C8 1.389(4) 2_557
C9 H9 0.9300 .
O1 H1P 0.861(19) .
O1 H1Q 0.87(2) .

loop_
_geom_torsion_atom_site_label_1
_geom_torsion_atom_site_label_2
_geom_torsion_atom_site_label_3
_geom_torsion_atom_site_label_4
_geom_torsion
_geom_torsion_site_symmetry_4
C4 S1 C2 C3 1.2(2) .
C4 S1 C2 C1 -178.0(3) .
C1 C2 C3 N1 179.0(3) .
S1 C2 C3 N1 -0.2(3) .
C4 N1 C3 C2 -1.4(4) .
C6 N2 C4 N1 -173.3(3) .
C6 N2 C4 S1 7.6(4) .
C3 N1 C4 N2 -177.0(3) .
C3 N1 C4 S1 2.2(3) .
C2 S1 C4 N2 177.3(3) .
C2 S1 C4 N1 -1.9(2) .
C4 N2 C6 C7 83.3(3) .
N2 C6 C7 C9 -105.6(3) .
N2 C6 C7 C8 71.7(3) .
C9 C7 C8 C9 0.3(5) 2_557
C6 C7 C8 C9 -177.2(3) 2_557
C8 C7 C9 C8 -0.3(5) 2_557
C6 C7 C9 C8 177.1(3) 2_557
